data_8105761
loop_
_publ_author_name
'Cuihong, Zhang'
'Xiaohu, Wei'
'Liguo, Yang'
'Zhenzhen, He'
'Xin, Li'
'Zongcheng, Miao'

_publ_section_title
;
 Crystal structure of
 bis(5-methoxy-2-(((2-oxidoethyl)imino)methyl)phenolate-\k3
 O,N,O&#x2032;)manganes(IV), C20H22N2O6Mn
;
_journal_issue 3
_journal_name_full 'Zeitschrift f\"ur Kristallographie - New Crystal Structures'
_journal_page_first 503
_journal_page_last 504
_journal_paper_doi 10.1515/ncrs-2018-0495
_journal_volume 234
_journal_year 2019
_chemical_formula_sum 'C20 H22 Mn N2 O6'
_chemical_formula_weight 441.33
_space_group_crystal_system orthorhombic
_space_group_IT_number 56
_space_group_name_Hall '-P 2ab 2ac'
_space_group_name_H-M_alt 'P c c n'
_atom_sites_solution_hydrogens geom
_audit_creation_method SHELXL-2014/7
_cell_angle_alpha 90
_cell_angle_beta 90
_cell_angle_gamma 90
_cell_formula_units_Z 8
_cell_length_a 14.1678(16)
_cell_length_b 14.3469(18)
_cell_length_c 19.335(2)
_cell_measurement_reflns_used 9848
_cell_measurement_temperature 293(2)
_cell_measurement_theta_max 29.57
_cell_measurement_theta_min 2.88
_cell_volume 3930.1(8)
_computing_structure_refinement 'SHELXL-2014/7 (Sheldrick, 2014)'
_diffrn_ambient_temperature 293(2)
_diffrn_measured_fraction_theta_full 0.997
_diffrn_measured_fraction_theta_max 0.997
_diffrn_radiation_type MoK\a
_diffrn_radiation_wavelength 0.71073
_diffrn_reflns_av_R_equivalents 0.0357
_diffrn_reflns_av_unetI/netI 0.0185
_diffrn_reflns_Laue_measured_fraction_full 0.997
_diffrn_reflns_Laue_measured_fraction_max 0.997
_diffrn_reflns_limit_h_max 16
_diffrn_reflns_limit_h_min -16
_diffrn_reflns_limit_k_max 17
_diffrn_reflns_limit_k_min -15
_diffrn_reflns_limit_l_max 22
_diffrn_reflns_limit_l_min -23
_diffrn_reflns_number 41463
_diffrn_reflns_point_group_measured_fraction_full 0.997
_diffrn_reflns_point_group_measured_fraction_max 0.997
_diffrn_reflns_theta_full 25.017
_diffrn_reflns_theta_max 25.017
_diffrn_reflns_theta_min 2.020
_exptl_absorpt_coefficient_mu 0.712
_exptl_absorpt_correction_T_max 1.0000
_exptl_absorpt_correction_T_min 0.05218
_exptl_absorpt_correction_type multi-scan
_exptl_absorpt_process_details sadabs
_exptl_crystal_colour black
_exptl_crystal_density_diffrn 1.492
_exptl_crystal_description block
_exptl_crystal_F_000 1832
_exptl_crystal_size_max 0.16
_exptl_crystal_size_mid 0.12
_exptl_crystal_size_min 0.10
_refine_diff_density_max 0.577
_refine_diff_density_min -0.469
_refine_diff_density_rms 0.082
_refine_ls_extinction_coef .
_refine_ls_extinction_method none
_refine_ls_goodness_of_fit_ref 1.163
_refine_ls_hydrogen_treatment constr
_refine_ls_matrix_type full
_refine_ls_number_parameters 265
_refine_ls_number_reflns 3458
_refine_ls_number_restraints 0
_refine_ls_restrained_S_all 1.163
_refine_ls_R_factor_all 0.0570
_refine_ls_R_factor_gt 0.0504
_refine_ls_shift/su_max 0.000
_refine_ls_shift/su_mean 0.000
_refine_ls_structure_factor_coef Fsqd
_refine_ls_weighting_details 'w=1/[\s^2^(Fo^2^)+(0.0602P)^2^+6.3347P] where P=(Fo^2^+2Fc^2^)/3'
_refine_ls_weighting_scheme calc
_refine_ls_wR_factor_gt 0.1370
_refine_ls_wR_factor_ref 0.1441
_reflns_Friedel_coverage 0.000
_reflns_Friedel_fraction_full .
_reflns_Friedel_fraction_max .
_reflns_number_gt 3060
_reflns_number_total 3458
_reflns_threshold_expression 'I > 2\s(I)'
_cod_data_source_file suppl_ncrs-2018-0495_suppl.cif
_cod_data_source_block 123
_cod_database_code 8105761
_shelx_shelxl_version_number 2014/7
_shelx_space_group_comment
;
The symmetry employed for this shelxl refinement is uniquely defined
by the following loop, which should always be used as a source of
symmetry information in preference to the above space-group names.
They are only intended as comments.
;

loop_
_space_group_symop_operation_xyz
'x, y, z'
'-x+1/2, -y+1/2, z'
'x+1/2, -y, -z+1/2'
'-x, y+1/2, -z+1/2'
'-x, -y, -z'
'x-1/2, y-1/2, -z'
'-x-1/2, y, z-1/2'
'x, -y-1/2, z-1/2'

loop_
_atom_site_label
_atom_site_type_symbol
_atom_site_fract_x
_atom_site_fract_y
_atom_site_fract_z
_atom_site_U_iso_or_equiv
_atom_site_adp_type
_atom_site_occupancy
_atom_site_site_symmetry_order
_atom_site_calc_flag
_atom_site_refinement_flags_posn
_atom_site_refinement_flags_adp
_atom_site_refinement_flags_occupancy
_atom_site_disorder_assembly
_atom_site_disorder_group
Mn1 Mn 0.2500 0.7500 0.22830(4) 0.0297(2) Uani 1 2 d S T P . .
Mn2 Mn 0.2500 0.2500 0.28592(4) 0.0286(2) Uani 1 2 d S T P . .
N1 N 0.25570(17) 0.61275(18) 0.23685(15) 0.0336(6) Uani 1 1 d . . . . .
N2 N 0.38819(18) 0.24913(17) 0.27819(14) 0.0322(6) Uani 1 1 d . . . . .
O1 O -0.09137(19) 0.6151(2) 0.02074(14) 0.0582(8) Uani 1 1 d . . . . .
O2 O 0.15803(16) 0.73900(14) 0.15605(13) 0.0378(5) Uani 1 1 d . . . . .
O3 O 0.34519(18) 0.74677(16) 0.29354(13) 0.0445(6) Uani 1 1 d . . . . .
O4 O 0.25679(15) 0.15931(18) 0.35801(14) 0.0457(6) Uani 1 1 d . . . . .
O5 O 0.25675(14) 0.34313(15) 0.21969(13) 0.0378(6) Uani 1 1 d . . . . .
O6 O 0.3657(2) -0.1022(2) 0.48561(17) 0.0666(9) Uani 1 1 d . . . . .
C1 C -0.0197(2) 0.6077(3) 0.06722(18) 0.0437(8) Uani 1 1 d . . . . .
C2 C -0.0060(3) 0.5176(3) 0.0934(2) 0.0509(10) Uani 1 1 d . . . . .
H2 H -0.0445 0.4687 0.0791 0.061 Uiso 1 1 calc R U . . .
C3 C 0.0644(3) 0.5026(2) 0.1399(2) 0.0480(9) Uani 1 1 d . . . . .
H3 H 0.0741 0.4426 0.1566 0.058 Uiso 1 1 calc R U . . .
C4 C 0.1234(2) 0.5758(2) 0.16372(17) 0.0347(7) Uani 1 1 d . . . . .
C5 C 0.1084(2) 0.6667(2) 0.13710(17) 0.0323(7) Uani 1 1 d . . . . .
C6 C 0.0367(2) 0.6810(2) 0.08762(17) 0.0381(7) Uani 1 1 d . . . . .
H6 H 0.0274 0.7400 0.0688 0.046 Uiso 1 1 calc R U . . .
C7 C 0.1963(2) 0.5540(2) 0.21161(17) 0.0361(8) Uani 1 1 d . . . . .
H7 H 0.2015 0.4923 0.2258 0.043 Uiso 1 1 calc R U . . .
C8 C 0.3274(2) 0.5834(2) 0.28768(19) 0.0440(8) Uani 1 1 d . . . . .
H8A H 0.3866 0.5686 0.2649 0.053 Uiso 1 1 calc R U . . .
H8B H 0.3062 0.5291 0.3132 0.053 Uiso 1 1 calc R U . . .
C9 C 0.3390(3) 0.6657(3) 0.3350(2) 0.0535(10) Uani 1 1 d . . . . .
H18A H 0.2854 0.6702 0.3660 0.064 Uiso 1 1 calc R U . . .
H18B H 0.3958 0.6587 0.3625 0.064 Uiso 1 1 calc R U . . .
C10 C 0.4182(2) 0.1112(2) 0.34563(17) 0.0344(7) Uani 1 1 d . . . . .
C11 C 0.4871(3) 0.0469(3) 0.3673(2) 0.0526(10) Uani 1 1 d . . . . .
H20 H 0.5483 0.0532 0.3503 0.063 Uiso 1 1 calc R U . . .
C12 C 0.4682(3) -0.0235(3) 0.4117(2) 0.0614(12) Uani 1 1 d . . . . .
H21 H 0.5149 -0.0663 0.4234 0.074 Uiso 1 1 calc R U . . .
C13 C 0.3766(3) -0.0313(3) 0.44012(19) 0.0470(9) Uani 1 1 d . . . . .
C14 C 0.3075(2) 0.0313(2) 0.42150(18) 0.0393(8) Uani 1 1 d . . . . .
H23 H 0.2478 0.0265 0.4412 0.047 Uiso 1 1 calc R U . . .
C15 C 0.3254(2) 0.1024(2) 0.37326(16) 0.0328(7) Uani 1 1 d . . . . .
C16 C 0.4442(2) 0.1862(2) 0.30112(17) 0.0320(7) Uani 1 1 d . . . . .
H31 H 0.5071 0.1897 0.2876 0.038 Uiso 1 1 calc R U . . .
C17 C 0.4216(2) 0.3260(2) 0.2343(2) 0.0426(8) Uani 1 1 d . . . . .
H32A H 0.4795 0.3090 0.2107 0.051 Uiso 1 1 calc R U . . .
H32B H 0.4330 0.3816 0.2617 0.051 Uiso 1 1 calc R U . . .
C18 C 0.3426(2) 0.3420(2) 0.1832(2) 0.0440(8) Uani 1 1 d . . . . .
H36A H 0.3518 0.4009 0.1594 0.053 Uiso 1 1 calc R U . . .
H36B H 0.3420 0.2925 0.1489 0.053 Uiso 1 1 calc R U . . .
C19 C -0.1147(4) 0.7048(4) -0.0053(3) 0.0774(15) Uani 1 1 d . . . . .
H37A H -0.1308 0.7452 0.0324 0.116 Uiso 1 1 calc R U . . .
H37B H -0.1675 0.6997 -0.0362 0.116 Uiso 1 1 calc R U . . .
H37C H -0.0616 0.7300 -0.0298 0.116 Uiso 1 1 calc R U . . .
C20 C 0.2802(3) -0.1060(4) 0.5241(2) 0.0723(14) Uani 1 1 d . . . . .
H39A H 0.2692 -0.0469 0.5459 0.108 Uiso 1 1 calc R U . . .
H39B H 0.2850 -0.1536 0.5589 0.108 Uiso 1 1 calc R U . . .
H39C H 0.2287 -0.1202 0.4936 0.108 Uiso 1 1 calc R U . . .

loop_
_atom_site_aniso_label
_atom_site_aniso_U_11
_atom_site_aniso_U_22
_atom_site_aniso_U_33
_atom_site_aniso_U_23
_atom_site_aniso_U_13
_atom_site_aniso_U_12
Mn1 0.0266(4) 0.0223(4) 0.0401(4) 0.000 0.000 0.0021(2)
Mn2 0.0207(3) 0.0248(4) 0.0403(4) 0.000 0.000 0.0018(2)
N1 0.0308(13) 0.0267(14) 0.0434(15) 0.0068(12) 0.0048(11) 0.0051(11)
N2 0.0246(13) 0.0282(13) 0.0439(15) -0.0021(11) 0.0023(11) -0.0007(10)
O1 0.0422(15) 0.079(2) 0.0532(16) -0.0178(15) -0.0069(13) -0.0070(14)
O2 0.0370(12) 0.0238(11) 0.0525(14) 0.0039(10) -0.0102(11) -0.0021(9)
O3 0.0416(14) 0.0377(13) 0.0543(15) 0.0037(11) -0.0140(12) 0.0031(10)
O4 0.0225(11) 0.0580(16) 0.0564(15) 0.0212(13) 0.0046(10) 0.0078(10)
O5 0.0298(11) 0.0265(11) 0.0571(15) 0.0103(10) 0.0026(10) 0.0032(9)
O6 0.0640(19) 0.0641(19) 0.0718(19) 0.0360(16) 0.0180(15) 0.0180(15)
C1 0.0330(17) 0.058(2) 0.0402(18) -0.0143(17) 0.0073(15) -0.0063(16)
C2 0.051(2) 0.048(2) 0.053(2) -0.0139(18) 0.0052(18) -0.0228(18)
C3 0.057(2) 0.0319(18) 0.055(2) -0.0055(16) 0.0140(18) -0.0118(16)
C4 0.0340(16) 0.0270(15) 0.0431(18) -0.0018(13) 0.0109(14) -0.0046(13)
C5 0.0285(15) 0.0298(16) 0.0385(17) -0.0045(13) 0.0071(13) -0.0006(12)
C6 0.0350(17) 0.0392(18) 0.0399(18) -0.0038(15) 0.0022(14) 0.0003(14)
C7 0.0386(18) 0.0222(15) 0.0474(19) 0.0051(13) 0.0143(15) 0.0030(13)
C8 0.0393(18) 0.0359(18) 0.057(2) 0.0148(16) 0.0009(16) 0.0097(15)
C9 0.056(2) 0.049(2) 0.055(2) 0.0130(18) -0.0117(19) 0.0077(18)
C10 0.0291(15) 0.0340(16) 0.0400(17) -0.0006(14) 0.0009(13) 0.0048(13)
C11 0.0343(18) 0.062(2) 0.062(2) 0.017(2) 0.0122(17) 0.0170(17)
C12 0.048(2) 0.064(3) 0.072(3) 0.027(2) 0.017(2) 0.030(2)
C13 0.051(2) 0.047(2) 0.043(2) 0.0118(16) 0.0049(17) 0.0116(17)
C14 0.0316(16) 0.0458(19) 0.0405(18) 0.0066(15) 0.0033(14) 0.0012(15)
C15 0.0275(15) 0.0370(17) 0.0338(16) -0.0019(13) -0.0012(13) 0.0008(13)
C16 0.0206(14) 0.0348(16) 0.0405(17) -0.0051(14) 0.0016(12) -0.0004(12)
C17 0.0321(17) 0.0337(18) 0.062(2) 0.0068(16) 0.0068(16) -0.0038(14)
C18 0.0398(18) 0.0367(18) 0.055(2) 0.0114(16) 0.0067(16) 0.0007(15)
C19 0.067(3) 0.094(4) 0.072(3) -0.001(3) -0.025(3) 0.003(3)
C20 0.065(3) 0.085(3) 0.067(3) 0.036(3) 0.013(2) 0.006(3)

loop_
_atom_type_symbol
_atom_type_description
_atom_type_scat_dispersion_real
_atom_type_scat_dispersion_imag
_atom_type_scat_source
C C 0.0033 0.0016 'International Tables Vol C Tables 4.2.6.8 and 6.1.1.4'
H H 0.0000 0.0000 'International Tables Vol C Tables 4.2.6.8 and 6.1.1.4'
Mn Mn 0.3368 0.7283 'International Tables Vol C Tables 4.2.6.8 and 6.1.1.4'
N N 0.0061 0.0033 'International Tables Vol C Tables 4.2.6.8 and 6.1.1.4'
O O 0.0106 0.0060 'International Tables Vol C Tables 4.2.6.8 and 6.1.1.4'

loop_
_geom_angle_atom_site_label_1
_geom_angle_atom_site_label_2
_geom_angle_atom_site_label_3
_geom_angle
_geom_angle_site_symmetry_1
_geom_angle_site_symmetry_3
O3 Mn1 O3 93.86(17) . 2_565
O3 Mn1 O2 172.71(10) . .
O3 Mn1 O2 90.20(11) 2_565 .
O3 Mn1 O2 90.20(11) . 2_565
O3 Mn1 O2 172.71(10) 2_565 2_565
O2 Mn1 O2 86.43(15) . 2_565
O3 Mn1 N1 89.87(10) . 2_565
O3 Mn1 N1 83.58(11) 2_565 2_565
O2 Mn1 N1 96.61(10) . 2_565
O2 Mn1 N1 90.38(10) 2_565 2_565
O3 Mn1 N1 83.58(11) . .
O3 Mn1 N1 89.87(10) 2_565 .
O2 Mn1 N1 90.38(10) . .
O2 Mn1 N1 96.61(10) 2_565 .
N1 Mn1 N1 170.41(17) 2_565 .
O5 Mn2 O5 92.58(16) 2 .
O5 Mn2 O4 173.34(10) 2 2
O5 Mn2 O4 90.90(12) . 2
O5 Mn2 O4 90.90(12) 2 .
O5 Mn2 O4 173.34(10) . .
O4 Mn2 O4 86.21(17) 2 .
O5 Mn2 N2 84.30(10) 2 2
O5 Mn2 N2 89.68(10) . 2
O4 Mn2 N2 90.05(10) 2 2
O4 Mn2 N2 96.32(10) . 2
O5 Mn2 N2 89.68(10) 2 .
O5 Mn2 N2 84.29(10) . .
O4 Mn2 N2 96.32(10) 2 .
O4 Mn2 N2 90.05(10) . .
N2 Mn2 N2 171.28(16) 2 .
C7 N1 C8 121.1(3) . .
C7 N1 Mn1 126.4(2) . .
C8 N1 Mn1 111.6(2) . .
C16 N2 C17 121.9(3) . .
C16 N2 Mn2 126.6(2) . .
C17 N2 Mn2 111.1(2) . .
C1 O1 C19 118.6(3) . .
C5 O2 Mn1 129.5(2) . .
C9 O3 Mn1 111.2(2) . .
C15 O4 Mn2 129.0(2) . .
C18 O5 Mn2 112.52(19) . .
C13 O6 C20 117.8(3) . .
O1 C1 C6 124.2(4) . .
O1 C1 C2 114.4(3) . .
C6 C1 C2 121.4(3) . .
C3 C2 C1 119.1(3) . .
C3 C2 H2 120.5 . .
C1 C2 H2 120.5 . .
C2 C3 C4 122.0(3) . .
C2 C3 H3 119.0 . .
C4 C3 H3 119.0 . .
C5 C4 C3 118.3(3) . .
C5 C4 C7 123.2(3) . .
C3 C4 C7 118.5(3) . .
O2 C5 C6 117.5(3) . .
O2 C5 C4 123.2(3) . .
C6 C5 C4 119.2(3) . .
C1 C6 C5 120.0(3) . .
C1 C6 H6 120.0 . .
C5 C6 H6 120.0 . .
N1 C7 C4 125.3(3) . .
N1 C7 H7 117.3 . .
C4 C7 H7 117.3 . .
N1 C8 C9 104.8(3) . .
N1 C8 H8A 110.8 . .
C9 C8 H8A 110.8 . .
N1 C8 H8B 110.8 . .
C9 C8 H8B 110.8 . .
H8A C8 H8B 108.9 . .
O3 C9 C8 108.0(3) . .
O3 C9 H18A 110.1 . .
C8 C9 H18A 110.1 . .
O3 C9 H18B 110.1 . .
C8 C9 H18B 110.1 . .
H18A C9 H18B 108.4 . .
C11 C10 C15 118.2(3) . .
C11 C10 C16 119.6(3) . .
C15 C10 C16 122.1(3) . .
C12 C11 C10 122.7(3) . .
C12 C11 H20 118.6 . .
C10 C11 H20 118.6 . .
C11 C12 C13 119.2(3) . .
C11 C12 H21 120.4 . .
C13 C12 H21 120.4 . .
O6 C13 C14 125.4(3) . .
O6 C13 C12 114.6(3) . .
C14 C13 C12 120.0(3) . .
C13 C14 C15 121.2(3) . .
C13 C14 H23 119.4 . .
C15 C14 H23 119.4 . .
O4 C15 C14 118.0(3) . .
O4 C15 C10 123.3(3) . .
C14 C15 C10 118.7(3) . .
N2 C16 C10 125.5(3) . .
N2 C16 H31 117.3 . .
C10 C16 H31 117.3 . .
N2 C17 C18 104.7(3) . .
N2 C17 H32A 110.8 . .
C18 C17 H32A 110.8 . .
N2 C17 H32B 110.8 . .
C18 C17 H32B 110.8 . .
H32A C17 H32B 108.9 . .
O5 C18 C17 108.3(3) . .
O5 C18 H36A 110.0 . .
C17 C18 H36A 110.0 . .
O5 C18 H36B 110.0 . .
C17 C18 H36B 110.0 . .
H36A C18 H36B 108.4 . .
O1 C19 H37A 109.5 . .
O1 C19 H37B 109.5 . .
H37A C19 H37B 109.5 . .
O1 C19 H37C 109.5 . .
H37A C19 H37C 109.5 . .
H37B C19 H37C 109.5 . .
O6 C20 H39A 109.5 . .
O6 C20 H39B 109.5 . .
H39A C20 H39B 109.5 . .
O6 C20 H39C 109.5 . .
H39A C20 H39C 109.5 . .
H39B C20 H39C 109.5 . .

loop_
_geom_bond_atom_site_label_1
_geom_bond_atom_site_label_2
_geom_bond_distance
_geom_bond_site_symmetry_2
Mn1 O3 1.847(2) .
Mn1 O3 1.847(2) 2_565
Mn1 O2 1.917(2) .
Mn1 O2 1.917(2) 2_565
Mn1 N1 1.978(3) 2_565
Mn1 N1 1.978(3) .
Mn2 O5 1.853(2) 2
Mn2 O5 1.853(2) .
Mn2 O4 1.909(2) 2
Mn2 O4 1.909(2) .
Mn2 N2 1.964(3) 2
Mn2 N2 1.964(3) .
N1 C7 1.287(4) .
N1 C8 1.475(4) .
N2 C16 1.281(4) .
N2 C17 1.470(4) .
O1 C1 1.361(4) .
O1 C19 1.421(6) .
O2 C5 1.306(4) .
O3 C9 1.415(4) .
O4 C15 1.303(4) .
O5 C18 1.407(4) .
O6 C13 1.353(4) .
O6 C20 1.424(5) .
C1 C6 1.378(5) .
C1 C2 1.402(6) .
C2 C3 1.359(6) .
C2 H2 0.9300 .
C3 C4 1.419(5) .
C3 H3 0.9300 .
C4 C5 1.418(4) .
C4 C7 1.422(5) .
C5 C6 1.410(5) .
C6 H6 0.9300 .
C7 H7 0.9300 .
C8 C9 1.502(5) .
C8 H8A 0.9700 .
C8 H8B 0.9700 .
C9 H18A 0.9700 .
C9 H18B 0.9700 .
C10 C11 1.407(5) .
C10 C15 1.424(4) .
C10 C16 1.427(5) .
C11 C12 1.353(5) .
C11 H20 0.9300 .
C12 C13 1.414(5) .
C12 H21 0.9300 .
C13 C14 1.378(5) .
C14 C15 1.405(5) .
C14 H23 0.9300 .
C16 H31 0.9300 .
C17 C18 1.511(5) .
C17 H32A 0.9700 .
C17 H32B 0.9700 .
C18 H36A 0.9700 .
C18 H36B 0.9700 .
C19 H37A 0.9600 .
C19 H37B 0.9600 .
C19 H37C 0.9600 .
C20 H39A 0.9600 .
C20 H39B 0.9600 .
C20 H39C 0.9600 .

loop_
_geom_torsion_atom_site_label_1
_geom_torsion_atom_site_label_2
_geom_torsion_atom_site_label_3
_geom_torsion_atom_site_label_4
_geom_torsion
_geom_torsion_site_symmetry_1
_geom_torsion_site_symmetry_2
_geom_torsion_site_symmetry_3
_geom_torsion_site_symmetry_4
O3 Mn1 O3 C9 62.1(2) 2_565 . . .
O2 Mn1 O3 C9 -124.0(2) 2_565 . . .
N1 Mn1 O3 C9 145.6(3) 2_565 . . .
N1 Mn1 O3 C9 -27.4(2) . . . .
O5 Mn2 O5 C18 -69.2(2) 2 . . .
O4 Mn2 O5 C18 116.5(2) 2 . . .
N2 Mn2 O5 C18 -153.4(2) 2 . . .
N2 Mn2 O5 C18 20.2(2) . . . .
C19 O1 C1 C6 -4.5(5) . . . .
C19 O1 C1 C2 176.0(4) . . . .
O1 C1 C2 C3 179.6(3) . . . .
C6 C1 C2 C3 0.1(5) . . . .
C1 C2 C3 C4 1.1(6) . . . .
C2 C3 C4 C5 -0.8(5) . . . .
C2 C3 C4 C7 -179.1(3) . . . .
Mn1 O2 C5 C6 172.1(2) . . . .
Mn1 O2 C5 C4 -8.0(5) . . . .
C3 C4 C5 O2 179.3(3) . . . .
C7 C4 C5 O2 -2.5(5) . . . .
C3 C4 C5 C6 -0.8(5) . . . .
C7 C4 C5 C6 177.4(3) . . . .
O1 C1 C6 C5 178.9(3) . . . .
C2 C1 C6 C5 -1.6(5) . . . .
O2 C5 C6 C1 -178.2(3) . . . .
C4 C5 C6 C1 1.9(5) . . . .
C8 N1 C7 C4 178.5(3) . . . .
Mn1 N1 C7 C4 10.4(5) . . . .
C5 C4 C7 N1 0.8(5) . . . .
C3 C4 C7 N1 179.0(3) . . . .
C7 N1 C8 C9 -145.8(3) . . . .
Mn1 N1 C8 C9 23.9(3) . . . .
Mn1 O3 C9 C8 48.6(3) . . . .
N1 C8 C9 O3 -45.2(4) . . . .
C15 C10 C11 C12 1.6(6) . . . .
C16 C10 C11 C12 177.2(4) . . . .
C10 C11 C12 C13 -2.7(7) . . . .
C20 O6 C13 C14 -8.4(6) . . . .
C20 O6 C13 C12 170.7(4) . . . .
C11 C12 C13 O6 -178.0(4) . . . .
C11 C12 C13 C14 1.2(7) . . . .
O6 C13 C14 C15 -179.5(4) . . . .
C12 C13 C14 C15 1.4(6) . . . .
Mn2 O4 C15 C14 -169.5(2) . . . .
Mn2 O4 C15 C10 13.1(5) . . . .
C13 C14 C15 O4 -180.0(3) . . . .
C13 C14 C15 C10 -2.5(5) . . . .
C11 C10 C15 O4 178.4(3) . . . .
C16 C10 C15 O4 2.9(5) . . . .
C11 C10 C15 C14 1.0(5) . . . .
C16 C10 C15 C14 -174.4(3) . . . .
C17 N2 C16 C10 177.9(3) . . . .
Mn2 N2 C16 C10 -9.8(5) . . . .
C11 C10 C16 N2 -179.7(3) . . . .
C15 C10 C16 N2 -4.3(5) . . . .
C16 N2 C17 C18 143.3(3) . . . .
Mn2 N2 C17 C18 -30.1(3) . . . .
Mn2 O5 C18 C17 -42.8(3) . . . .
N2 C17 C18 O5 45.9(3) . . . .
